data_7107021
loop_
_publ_author_name
'Aurelien Momin'
'Fanny Bonnet'
'Marc Visseaux'
'Laurent Maron'
'Josef Takats'
'Michael J. Ferguson'
'Xavier-Frederic Le Goff'
'Francois Nief'

_publ_section_title
;
 Synthesis and structure of divalent thulium borohydrides, and their
 application in 'epsilon'-caprolactone polymerisation
;
_journal_issue 44
_journal_name_full Chem.Commun.
_journal_page_first 12203
_journal_page_last 12205
_journal_paper_doi 10.1039/c1cc15294g
_journal_volume 47
_journal_year 2011
_chemical_formula_moiety 'C8 H28 B2 O4 Tm'
_chemical_formula_sum 'C8 H28 B2 O4 Tm'
_chemical_formula_weight 378.85
_chemical_name_systematic
;
?
;
_space_group_IT_number 14
_symmetry_cell_setting monoclinic
_symmetry_space_group_name_Hall '-P 2ybc'
_symmetry_space_group_name_H-M 'P 1 21/c 1'
_atom_sites_solution_hydrogens geom
_atom_sites_solution_primary direct
_atom_sites_solution_secondary difmap
_audit_creation_method SHELXL-97
_cell_angle_alpha 90.00
_cell_angle_beta 102.472(1)
_cell_angle_gamma 90.00
_cell_formula_units_Z 4
_cell_length_a 8.734(1)
_cell_length_b 12.631(1)
_cell_length_c 14.616(1)
_cell_measurement_reflns_used 3401
_cell_measurement_temperature 150.0(1)
_cell_measurement_theta_max 30.034
_cell_measurement_theta_min 0.998
_cell_volume 1574.4(2)
_computing_structure_refinement 'SHELXL-97 (Sheldrick, 1997)'
_computing_structure_solution 'SHELXS-97 (Sheldrick, 1990)'
_diffrn_ambient_temperature 150.0(1)
_diffrn_measured_fraction_theta_full 0.986
_diffrn_measured_fraction_theta_max 0.986
_diffrn_measurement_device_type 'Kappa APEXII CCD'
_diffrn_measurement_method 'phi and omega scans'
_diffrn_radiation_monochromator graphite
_diffrn_radiation_source 'fine-focus sealed tube'
_diffrn_radiation_type MoK\a
_diffrn_radiation_wavelength 0.71069
_diffrn_reflns_av_R_equivalents 0.0303
_diffrn_reflns_av_sigmaI/netI 0.0336
_diffrn_reflns_limit_h_max 9
_diffrn_reflns_limit_h_min -12
_diffrn_reflns_limit_k_max 17
_diffrn_reflns_limit_k_min -16
_diffrn_reflns_limit_l_max 20
_diffrn_reflns_limit_l_min -19
_diffrn_reflns_number 9931
_diffrn_reflns_theta_full 30.03
_diffrn_reflns_theta_max 30.03
_diffrn_reflns_theta_min 3.23
_exptl_absorpt_coefficient_mu 5.628
_exptl_absorpt_correction_T_max 0.3990
_exptl_absorpt_correction_T_min 0.3017
_exptl_absorpt_correction_type multi-scan
_exptl_absorpt_process_details 'Denzo/Scalepack (Otwinowski & Minor, 1996)'
_exptl_crystal_colour Black
_exptl_crystal_density_diffrn 1.598
_exptl_crystal_density_method 'not measured'
_exptl_crystal_description Block
_exptl_crystal_F_000 748
_exptl_crystal_size_max 0.28
_exptl_crystal_size_mid 0.22
_exptl_crystal_size_min 0.20
_refine_diff_density_max 1.081
_refine_diff_density_min -0.861
_refine_diff_density_rms 0.125
_refine_ls_extinction_coef 0.0004(2)
_refine_ls_extinction_expression Fc^*^=kFc[1+0.001xFc^2^\l^3^/sin(2\q)]^-1/4^
_refine_ls_extinction_method SHELXL
_refine_ls_goodness_of_fit_ref 1.063
_refine_ls_hydrogen_treatment mixed
_refine_ls_matrix_type full
_refine_ls_number_parameters 165
_refine_ls_number_reflns 4549
_refine_ls_number_restraints 0
_refine_ls_restrained_S_all 1.063
_refine_ls_R_factor_all 0.0320
_refine_ls_R_factor_gt 0.0276
_refine_ls_shift/su_max 0.001
_refine_ls_shift/su_mean 0.000
_refine_ls_structure_factor_coef Fsqd
_refine_ls_weighting_details 'calc w=1/[\s^2^(Fo^2^)+(0.0000P)^2^+5.0314P] where P=(Fo^2^+2Fc^2^)/3'
_refine_ls_weighting_scheme calc
_refine_ls_wR_factor_gt 0.0599
_refine_ls_wR_factor_ref 0.0628
_reflns_number_gt 4128
_reflns_number_total 4549
_reflns_threshold_expression >2sigma(I)
_cod_data_source_file c1cc15294g.txt
_cod_data_source_block amx530
_cod_original_sg_symbol_Hall '-P 2ybc '
_cod_original_sg_symbol_H-M 'P21/c '
_cod_database_code 7107021

loop_
_symmetry_equiv_pos_as_xyz
'x, y, z'
'-x, y+1/2, -z+1/2'
'-x, -y, -z'
'x, -y-1/2, z-1/2'

loop_
_atom_site_label
_atom_site_type_symbol
_atom_site_fract_x
_atom_site_fract_y
_atom_site_fract_z
_atom_site_U_iso_or_equiv
_atom_site_adp_type
_atom_site_occupancy
_atom_site_symmetry_multiplicity
_atom_site_calc_flag
_atom_site_refinement_flags
Tm1 Tm 0.150588(17) 0.181013(11) 0.695566(10) 0.02301(6) Uani 1 1 d .
O1 O 0.3627(3) 0.1242(2) 0.6163(2) 0.0365(6) Uani 1 1 d .
O2 O 0.1098(3) 0.0052(2) 0.62034(18) 0.0309(5) Uani 1 1 d .
O3 O 0.2714(3) 0.0596(2) 0.82958(18) 0.0330(6) Uani 1 1 d .
O4 O -0.0228(3) 0.1424(2) 0.80610(18) 0.0293(5) Uani 1 1 d .
C1 C 0.4637(6) 0.1943(4) 0.5796(4) 0.0505(12) Uani 1 1 d .
H1A H 0.5676 0.1619 0.5868 0.076 Uiso 1 1 calc R
H1B H 0.4730 0.2615 0.6139 0.076 Uiso 1 1 calc R
H1C H 0.4195 0.2073 0.5130 0.076 Uiso 1 1 calc R
C2 C 0.3436(5) 0.0260(3) 0.5661(3) 0.0393(9) Uani 1 1 d .
H2A H 0.4476 -0.0051 0.5659 0.047 Uiso 1 1 calc R
H2B H 0.2884 0.0382 0.5004 0.047 Uiso 1 1 calc R
C3 C 0.2510(5) -0.0481(3) 0.6124(3) 0.0370(8) Uani 1 1 d .
H3A H 0.2258 -0.1133 0.5745 0.044 Uiso 1 1 calc R
H3B H 0.3120 -0.0681 0.6752 0.044 Uiso 1 1 calc R
C4 C -0.0012(5) -0.0663(3) 0.6453(3) 0.0377(8) Uani 1 1 d .
H4A H -0.0280 -0.1212 0.5971 0.057 Uiso 1 1 calc R
H4B H -0.0961 -0.0274 0.6503 0.057 Uiso 1 1 calc R
H4C H 0.0444 -0.0994 0.7057 0.057 Uiso 1 1 calc R
C5 C 0.4367(5) 0.0464(4) 0.8572(3) 0.0485(11) Uani 1 1 d .
H5A H 0.4823 0.1070 0.8955 0.073 Uiso 1 1 calc R
H5B H 0.4815 0.0420 0.8014 0.073 Uiso 1 1 calc R
H5C H 0.4601 -0.0188 0.8939 0.073 Uiso 1 1 calc R
C6 C 0.2003(5) 0.0685(3) 0.9088(3) 0.0386(9) Uani 1 1 d .
H6A H 0.2310 0.1364 0.9415 0.046 Uiso 1 1 calc R
H6B H 0.2370 0.0101 0.9534 0.046 Uiso 1 1 calc R
C7 C 0.0270(5) 0.0637(3) 0.8769(3) 0.0346(8) Uani 1 1 d .
H7A H -0.0048 -0.0075 0.8513 0.041 Uiso 1 1 calc R
H7B H -0.0231 0.0766 0.9305 0.041 Uiso 1 1 calc R
C8 C -0.1898(5) 0.1569(4) 0.7884(3) 0.0392(9) Uani 1 1 d .
H8A H -0.2422 0.0895 0.7688 0.059 Uiso 1 1 calc R
H8B H -0.2215 0.2096 0.7387 0.059 Uiso 1 1 calc R
H8C H -0.2196 0.1816 0.8457 0.059 Uiso 1 1 calc R
B1 B -0.0881(5) 0.2598(3) 0.5732(3) 0.0314(8) Uani 1 1 d .
H1B1 H -0.050(5) 0.308(3) 0.642(3) 0.038 Uiso 1 1 d .
H2B1 H -0.114(5) 0.171(3) 0.590(3) 0.038 Uiso 1 1 d .
H3B1 H -0.186(6) 0.296(3) 0.523(3) 0.038 Uiso 1 1 d .
H4B1 H 0.024(5) 0.260(3) 0.546(3) 0.038 Uiso 1 1 d .
B2 B 0.3306(6) 0.3391(4) 0.7765(4) 0.0407(11) Uani 1 1 d .
H1B2 H 0.417(6) 0.276(4) 0.775(3) 0.049 Uiso 1 1 d .
H2B2 H 0.251(6) 0.303(4) 0.817(4) 0.049 Uiso 1 1 d .
H3B2 H 0.384(6) 0.413(4) 0.808(3) 0.049 Uiso 1 1 d .
H4B2 H 0.268(6) 0.353(4) 0.698(4) 0.049 Uiso 1 1 d .

loop_
_atom_site_aniso_label
_atom_site_aniso_U_11
_atom_site_aniso_U_22
_atom_site_aniso_U_33
_atom_site_aniso_U_23
_atom_site_aniso_U_13
_atom_site_aniso_U_12
Tm1 0.02322(9) 0.02292(9) 0.02387(9) -0.00034(5) 0.00727(5) -0.00027(5)
O1 0.0325(14) 0.0435(15) 0.0382(15) 0.0010(12) 0.0181(12) -0.0002(12)
O2 0.0310(13) 0.0279(12) 0.0338(14) -0.0034(10) 0.0073(11) 0.0052(10)
O3 0.0330(14) 0.0376(14) 0.0280(13) 0.0009(11) 0.0053(10) 0.0076(11)
O4 0.0291(13) 0.0302(12) 0.0304(13) 0.0031(10) 0.0106(10) -0.0016(10)
C1 0.041(2) 0.068(3) 0.048(3) 0.011(2) 0.023(2) -0.005(2)
C2 0.041(2) 0.050(2) 0.0295(18) -0.0005(17) 0.0134(16) 0.0171(18)
C3 0.037(2) 0.038(2) 0.0343(19) -0.0073(16) 0.0054(16) 0.0138(17)
C4 0.043(2) 0.0300(18) 0.040(2) -0.0047(15) 0.0088(17) 0.0001(16)
C5 0.037(2) 0.067(3) 0.038(2) 0.003(2) 0.0016(18) 0.015(2)
C6 0.052(2) 0.038(2) 0.0272(18) 0.0025(15) 0.0114(17) 0.0049(18)
C7 0.049(2) 0.0301(17) 0.0283(17) 0.0045(14) 0.0156(16) -0.0015(16)
C8 0.0275(18) 0.051(2) 0.043(2) -0.0036(19) 0.0184(17) -0.0046(17)
B1 0.035(2) 0.0294(19) 0.0278(19) 0.0035(15) 0.0033(16) 0.0052(16)
B2 0.029(2) 0.040(2) 0.053(3) -0.011(2) 0.007(2) -0.0114(18)

loop_
_atom_type_symbol
_atom_type_description
_atom_type_scat_dispersion_real
_atom_type_scat_dispersion_imag
_atom_type_scat_source
C C 0.0033 0.0016 'International Tables Vol C Tables 4.2.6.8 and 6.1.1.4'
H H 0.0000 0.0000 'International Tables Vol C Tables 4.2.6.8 and 6.1.1.4'
B B 0.0013 0.0007 'International Tables Vol C Tables 4.2.6.8 and 6.1.1.4'
O O 0.0106 0.0060 'International Tables Vol C Tables 4.2.6.8 and 6.1.1.4'
Tm Tm -0.3139 5.2483 'International Tables Vol C Tables 4.2.6.8 and 6.1.1.4'

loop_
_geom_angle_atom_site_label_1
_geom_angle_atom_site_label_2
_geom_angle_atom_site_label_3
_geom_angle
O2 Tm1 O4 93.62(9)
O2 Tm1 O1 65.46(9)
O4 Tm1 O1 149.59(9)
O2 Tm1 O3 78.20(9)
O4 Tm1 O3 65.77(9)
O1 Tm1 O3 87.59(9)
O2 Tm1 B1 91.19(11)
O4 Tm1 B1 90.65(12)
O1 Tm1 B1 110.62(12)
O3 Tm1 B1 153.07(12)
O2 Tm1 B2 152.74(13)
O4 Tm1 B2 104.05(13)
O1 Tm1 B2 89.75(13)
O3 Tm1 B2 90.17(15)
B1 Tm1 B2 108.91(16)
O2 Tm1 H1B1 115.7(11)
O4 Tm1 H1B1 80.6(11)
O1 Tm1 H1B1 127.6(11)
O3 Tm1 H1B1 144.7(11)
B1 Tm1 H1B1 26.2(11)
B2 Tm1 H1B1 87.9(11)
O2 Tm1 H2B1 69.7(10)
O4 Tm1 H2B1 77.2(10)
O1 Tm1 H2B1 112.4(10)
O3 Tm1 H2B1 128.6(10)
B1 Tm1 H2B1 26.5(10)
B2 Tm1 H2B1 134.1(10)
H1B1 Tm1 H2B1 46.5(14)
O2 Tm1 H4B1 88.6(10)
O4 Tm1 H4B1 116.2(11)
O1 Tm1 H4B1 86.5(11)
O3 Tm1 H4B1 166.8(10)
B1 Tm1 H4B1 25.5(11)
B2 Tm1 H4B1 101.6(10)
H1B1 Tm1 H4B1 43.3(15)
H2B1 Tm1 H4B1 44.5(14)
O2 Tm1 H2B2 155.8(12)
O4 Tm1 H2B2 79.5(12)
O1 Tm1 H2B2 110.2(13)
O3 Tm1 H2B2 77.9(12)
B1 Tm1 H2B2 111.9(12)
B2 Tm1 H2B2 24.6(12)
H1B1 Tm1 H2B2 86.2(16)
H2B1 Tm1 H2B2 129.8(16)
H4B1 Tm1 H2B2 115.3(15)
O2 Tm1 H4B2 147.2(12)
O4 Tm1 H4B2 119.1(12)
O1 Tm1 H4B2 84.8(12)
O3 Tm1 H4B2 115.7(12)
B1 Tm1 H4B2 86.5(12)
B2 Tm1 H4B2 26.3(12)
H1B1 Tm1 H4B2 71.1(16)
H2B1 Tm1 H4B2 113.0(16)
H4B1 Tm1 H4B2 75.5(16)
H2B2 Tm1 H4B2 46.8(16)
C1 O1 C2 110.9(3)
C1 O1 Tm1 125.1(3)
C2 O1 Tm1 118.1(2)
C4 O2 C3 111.6(3)
C4 O2 Tm1 119.7(2)
C3 O2 Tm1 114.5(2)
C5 O3 C6 111.7(3)
C5 O3 Tm1 121.2(3)
C6 O3 Tm1 113.4(2)
C7 O4 C8 110.9(3)
C7 O4 Tm1 118.2(2)
C8 O4 Tm1 126.5(2)
O1 C1 H1A 109.5
O1 C1 H1B 109.5
H1A C1 H1B 109.5
O1 C1 H1C 109.5
H1A C1 H1C 109.5
H1B C1 H1C 109.5
O1 C2 C3 109.1(3)
O1 C2 H2A 109.9
C3 C2 H2A 109.9
O1 C2 H2B 109.9
C3 C2 H2B 109.9
H2A C2 H2B 108.3
O2 C3 C2 107.6(3)
O2 C3 H3A 110.2
C2 C3 H3A 110.2
O2 C3 H3B 110.2
C2 C3 H3B 110.2
H3A C3 H3B 108.5
O2 C4 H4A 109.5
O2 C4 H4B 109.5
H4A C4 H4B 109.5
O2 C4 H4C 109.5
H4A C4 H4C 109.5
H4B C4 H4C 109.5
O3 C5 H5A 109.5
O3 C5 H5B 109.5
H5A C5 H5B 109.5
O3 C5 H5C 109.5
H5A C5 H5C 109.5
H5B C5 H5C 109.5
O3 C6 C7 109.5(3)
O3 C6 H6A 109.8
C7 C6 H6A 109.8
O3 C6 H6B 109.8
C7 C6 H6B 109.8
H6A C6 H6B 108.2
O4 C7 C6 109.1(3)
O4 C7 H7A 109.9
C6 C7 H7A 109.9
O4 C7 H7B 109.9
C6 C7 H7B 109.9
H7A C7 H7B 108.3
O4 C8 H8A 109.5
O4 C8 H8B 109.5
H8A C8 H8B 109.5
O4 C8 H8C 109.5
H8A C8 H8C 109.5
H8B C8 H8C 109.5
Tm1 B1 H1B1 65(2)
Tm1 B1 H2B1 70(2)
H1B1 B1 H2B1 110(3)
Tm1 B1 H3B1 178(2)
H1B1 B1 H3B1 113(3)
H2B1 B1 H3B1 112(3)
Tm1 B1 H4B1 68(2)
H1B1 B1 H4B1 101(3)
H2B1 B1 H4B1 107(3)
H3B1 B1 H4B1 112(3)
Tm1 B2 H1B2 78(3)
Tm1 B2 H2B2 63(3)
H1B2 B2 H2B2 103(4)
Tm1 B2 H3B2 169(3)
H1B2 B2 H3B2 113(4)
H2B2 B2 H3B2 112(4)
Tm1 B2 H4B2 65(2)
H1B2 B2 H4B2 106(3)
H2B2 B2 H4B2 112(4)
H3B2 B2 H4B2 110(3)

loop_
_geom_bond_atom_site_label_1
_geom_bond_atom_site_label_2
_geom_bond_distance
Tm1 O2 2.470(2)
Tm1 O4 2.490(2)
Tm1 O1 2.494(3)
Tm1 O3 2.532(3)
Tm1 B1 2.632(4)
Tm1 B2 2.656(5)
Tm1 H1B1 2.38(4)
Tm1 H2B1 2.49(5)
Tm1 H4B1 2.44(4)
Tm1 H2B2 2.37(5)
Tm1 H4B2 2.40(5)
O1 C1 1.432(5)
O1 C2 1.432(5)
O2 C4 1.429(5)
O2 C3 1.431(4)
O3 C5 1.422(5)
O3 C6 1.432(5)
O4 C7 1.434(4)
O4 C8 1.437(5)
C1 H1A 0.9800
C1 H1B 0.9800
C1 H1C 0.9800
C2 C3 1.491(6)
C2 H2A 0.9900
C2 H2B 0.9900
C3 H3A 0.9900
C3 H3B 0.9900
C4 H4A 0.9800
C4 H4B 0.9800
C4 H4C 0.9800
C5 H5A 0.9800
C5 H5B 0.9800
C5 H5C 0.9800
C6 C7 1.486(6)
C6 H6A 0.9900
C6 H6B 0.9900
C7 H7A 0.9900
C7 H7B 0.9900
C8 H8A 0.9800
C8 H8B 0.9800
C8 H8C 0.9800
B1 H1B1 1.16(5)
B1 H2B1 1.18(4)
B1 H3B1 1.10(5)
B1 H4B1 1.14(4)
B2 H1B2 1.10(5)
B2 H2B2 1.11(5)
B2 H3B2 1.10(5)
B2 H4B2 1.18(5)
